data_4026569
loop_
_publ_author_name
'Hao Lin'
'Qilong Shen'
'Long Lu'

_publ_section_title
;
 \b-(Trifluoromethyl)vinyl Sulfonium Salts: Preparation and Reactions with
 Active Methylene and Methenyl Compounds
;
_journal_name_full 'Journal of Organic Chemistry'
_journal_page_first 7359
_journal_page_last 7369
_journal_paper_doi 10.1021/jo2009033
_journal_volume 76
_journal_year 2011
_chemical_formula_sum 'C27 H21 F3 N2 O8'
_chemical_formula_weight 558.46
_chemical_name_systematic
; 
 ? 
;
_space_group_IT_number 2
_symmetry_cell_setting triclinic
_symmetry_space_group_name_Hall '-P 1'
_symmetry_space_group_name_H-M 'P -1'
_atom_sites_solution_hydrogens geom
_atom_sites_solution_primary direct
_atom_sites_solution_secondary difmap
_audit_creation_method SHELXL-97
_cell_angle_alpha 69.462(2)
_cell_angle_beta 74.343(2)
_cell_angle_gamma 66.940(2)
_cell_formula_units_Z 2
_cell_length_a 9.6406(11)
_cell_length_b 12.0965(14)
_cell_length_c 12.8257(15)
_cell_measurement_reflns_used 2501
_cell_measurement_temperature 293(2)
_cell_measurement_theta_max 54.626
_cell_measurement_theta_min 4.365
_cell_volume 1273.4(3)
_computing_cell_refinement 'Bruker SMART'
_computing_data_collection 'Bruker SMART'
_computing_data_reduction 'Bruker SHELXTL'
_computing_molecular_graphics 'Bruker SHELXTL'
_computing_publication_material 'Bruker SHELXTL'
_computing_structure_refinement 'SHELXL-97 (Sheldrick, 1997)'
_computing_structure_solution 'SHELXS-97 (Sheldrick, 1990)'
_diffrn_ambient_temperature 293(2)
_diffrn_measured_fraction_theta_full 0.982
_diffrn_measured_fraction_theta_max 0.982
_diffrn_measurement_device_type 'CCD area detector'
_diffrn_measurement_method 'phi and omega scans'
_diffrn_radiation_monochromator graphite
_diffrn_radiation_source 'fine-focus sealed tube'
_diffrn_radiation_type MoK\a
_diffrn_radiation_wavelength 0.71073
_diffrn_reflns_av_R_equivalents 0.0240
_diffrn_reflns_av_sigmaI/netI 0.0390
_diffrn_reflns_limit_h_max 11
_diffrn_reflns_limit_h_min -11
_diffrn_reflns_limit_k_max 14
_diffrn_reflns_limit_k_min -14
_diffrn_reflns_limit_l_max 12
_diffrn_reflns_limit_l_min -15
_diffrn_reflns_number 6976
_diffrn_reflns_theta_full 26.00
_diffrn_reflns_theta_max 26.00
_diffrn_reflns_theta_min 1.90
_exptl_absorpt_coefficient_mu 0.122
_exptl_absorpt_correction_T_max 1.00000
_exptl_absorpt_correction_T_min 0.39443
_exptl_absorpt_correction_type empirical
_exptl_absorpt_process_details sadabs
_exptl_crystal_colour colorless
_exptl_crystal_density_diffrn 1.456
_exptl_crystal_description prismatic
_exptl_crystal_F_000 576
_exptl_crystal_size_max 0.357
_exptl_crystal_size_mid 0.311
_exptl_crystal_size_min 0.184
_refine_diff_density_max 0.243
_refine_diff_density_min -0.194
_refine_diff_density_rms 0.057
_refine_ls_extinction_coef 0.008(2)
_refine_ls_extinction_expression Fc^*^=kFc[1+0.001xFc^2^\l^3^/sin(2\q)]^-1/4^
_refine_ls_extinction_method SHELXL
_refine_ls_goodness_of_fit_ref 1.037
_refine_ls_hydrogen_treatment constr
_refine_ls_matrix_type full
_refine_ls_number_parameters 362
_refine_ls_number_reflns 4899
_refine_ls_number_restraints 0
_refine_ls_restrained_S_all 1.037
_refine_ls_R_factor_all 0.0749
_refine_ls_R_factor_gt 0.0592
_refine_ls_shift/su_max 0.010
_refine_ls_shift/su_mean 0.002
_refine_ls_structure_factor_coef Fsqd
_refine_ls_weighting_details 'calc w=1/[\s^2^(Fo^2^)+(0.0905P)^2^+0.2558P] where P=(Fo^2^+2Fc^2^)/3'
_refine_ls_weighting_scheme calc
_refine_ls_wR_factor_gt 0.1614
_refine_ls_wR_factor_ref 0.1758
_reflns_number_gt 3653
_reflns_number_total 4899
_reflns_threshold_expression >2sigma(I)
_cod_data_source_file jo2009033_si_003.cif
_cod_data_source_block cd21187
_cod_database_code 4026569

loop_
_symmetry_equiv_pos_as_xyz
'x, y, z'
'-x, -y, -z'

loop_
_atom_site_label
_atom_site_type_symbol
_atom_site_fract_x
_atom_site_fract_y
_atom_site_fract_z
_atom_site_U_iso_or_equiv
_atom_site_adp_type
_atom_site_occupancy
_atom_site_symmetry_multiplicity
_atom_site_calc_flag
_atom_site_refinement_flags
F1 F 0.7235(3) 0.51517(17) 0.03337(17) 0.1165(7) Uani 1 1 d .
F2 F 0.6054(2) 0.50187(15) 0.19954(16) 0.0975(6) Uani 1 1 d .
F3 F 0.4812(2) 0.59809(17) 0.0619(2) 0.1211(7) Uani 1 1 d .
N1 N 1.0205(3) 1.1819(2) 0.3316(2) 0.0754(6) Uani 1 1 d .
N2 N 0.6033(3) 1.2583(2) 0.5024(2) 0.0788(6) Uani 1 1 d .
O1 O 0.3389(2) 1.11261(16) 0.18047(15) 0.0741(5) Uani 1 1 d .
O2 O 0.51630(17) 0.93230(13) 0.24683(13) 0.0610(4) Uani 1 1 d .
O3 O 0.5239(3) 1.3599(2) 0.5124(2) 0.1214(9) Uani 1 1 d .
O4 O 0.7109(3) 1.1962(2) 0.5508(3) 0.1227(9) Uani 1 1 d .
O5 O 0.7104(2) 1.06254(18) 0.01867(17) 0.0916(6) Uani 1 1 d .
O6 O 0.86045(19) 0.87219(16) 0.10038(14) 0.0682(4) Uani 1 1 d .
O7 O 0.9905(3) 1.2935(2) 0.3084(3) 0.1300(10) Uani 1 1 d .
O8 O 1.0931(3) 1.1095(2) 0.40540(19) 0.0933(6) Uani 1 1 d .
C1 C 0.6237(3) 0.6999(2) 0.0872(2) 0.0605(6) Uani 1 1 d .
H1 H 0.5922 0.7650 0.0184 0.073 Uiso 1 1 calc R
C2 C 0.5856(3) 0.7501(2) 0.18663(19) 0.0567(5) Uani 1 1 d .
H2 H 0.5656 0.6916 0.2597 0.068 Uiso 1 1 calc R
C3 C 0.7471(3) 0.7143(2) 0.12850(19) 0.0585(5) Uani 1 1 d .
C4 C 0.8637(3) 0.5978(2) 0.1895(2) 0.0762(7) Uani 1 1 d .
H4A H 0.8121 0.5385 0.2366 0.091 Uiso 1 1 calc R
H4B H 0.9393 0.5599 0.1338 0.091 Uiso 1 1 calc R
C5 C 0.9452(3) 0.6190(2) 0.2621(2) 0.0677(6) Uani 1 1 d .
C6 C 0.8704(3) 0.6502(3) 0.3613(2) 0.0785(7) Uani 1 1 d .
H6 H 0.7667 0.6610 0.3822 0.094 Uiso 1 1 calc R
C7 C 0.9450(4) 0.6655(3) 0.4297(3) 0.0919(9) Uani 1 1 d .
H7 H 0.8913 0.6877 0.4954 0.110 Uiso 1 1 calc R
C8 C 1.0953(4) 0.6488(3) 0.4025(3) 0.0940(10) Uani 1 1 d .
H8 H 1.1458 0.6578 0.4498 0.113 Uiso 1 1 calc R
C9 C 1.1729(4) 0.6186(3) 0.3053(4) 0.0975(10) Uani 1 1 d .
H9 H 1.2765 0.6081 0.2856 0.117 Uiso 1 1 calc R
C10 C 1.0981(3) 0.6035(3) 0.2357(3) 0.0896(9) Uani 1 1 d .
H10 H 1.1527 0.5824 0.1696 0.107 Uiso 1 1 calc R
C11 C 0.6095(3) 0.5790(3) 0.0958(3) 0.0796(8) Uani 1 1 d .
C12 C 0.4822(3) 0.8814(2) 0.1737(2) 0.0663(6) Uani 1 1 d .
H12A H 0.4974 0.9304 0.0960 0.080 Uiso 1 1 calc R
H12B H 0.3768 0.8839 0.1939 0.080 Uiso 1 1 calc R
C13 C 0.4365(2) 1.0521(2) 0.23917(18) 0.0549(5) Uani 1 1 d .
C14 C 0.4831(2) 1.10283(19) 0.30934(17) 0.0509(5) Uani 1 1 d .
C15 C 0.4022(3) 1.2246(2) 0.3128(2) 0.0636(6) Uani 1 1 d .
H15 H 0.3214 1.2717 0.2723 0.076 Uiso 1 1 calc R
C16 C 0.4407(3) 1.2764(2) 0.3759(2) 0.0670(6) Uani 1 1 d .
H16 H 0.3863 1.3580 0.3796 0.080 Uiso 1 1 calc R
C17 C 0.5620(3) 1.2042(2) 0.43354(19) 0.0594(5) Uani 1 1 d .
C18 C 0.6449(2) 1.0838(2) 0.43118(17) 0.0549(5) Uani 1 1 d .
H18 H 0.7267 1.0377 0.4709 0.066 Uiso 1 1 calc R
C19 C 0.6044(2) 1.0324(2) 0.36852(17) 0.0513(5) Uani 1 1 d .
H19 H 0.6584 0.9504 0.3660 0.062 Uiso 1 1 calc R
C20 C 0.8090(3) 0.8123(3) 0.0453(2) 0.0735(7) Uani 1 1 d .
H20A H 0.8936 0.7746 -0.0063 0.088 Uiso 1 1 calc R
H20B H 0.7304 0.8748 0.0017 0.088 Uiso 1 1 calc R
C21 C 0.8042(3) 0.9955(2) 0.07925(19) 0.0622(6) Uani 1 1 d .
C22 C 0.8685(2) 1.0426(2) 0.14189(18) 0.0548(5) Uani 1 1 d .
C23 C 0.8194(3) 1.1693(2) 0.1294(2) 0.0646(6) Uani 1 1 d .
H23 H 0.7516 1.2239 0.0794 0.078 Uiso 1 1 calc R
C24 C 0.8702(3) 1.2155(2) 0.1905(2) 0.0654(6) Uani 1 1 d .
H24 H 0.8376 1.3009 0.1824 0.078 Uiso 1 1 calc R
C25 C 0.9697(2) 1.1327(2) 0.26360(19) 0.0578(5) Uani 1 1 d .
C26 C 1.0206(2) 1.0069(2) 0.2777(2) 0.0593(5) Uani 1 1 d .
H26 H 1.0876 0.9529 0.3284 0.071 Uiso 1 1 calc R
C27 C 0.9707(2) 0.9612(2) 0.21544(19) 0.0571(5) Uani 1 1 d .
H27 H 1.0056 0.8758 0.2228 0.069 Uiso 1 1 calc R

loop_
_atom_site_aniso_label
_atom_site_aniso_U_11
_atom_site_aniso_U_22
_atom_site_aniso_U_33
_atom_site_aniso_U_23
_atom_site_aniso_U_13
_atom_site_aniso_U_12
F1 0.1518(17) 0.0895(11) 0.1223(15) -0.0671(12) -0.0202(13) -0.0215(11)
F2 0.1260(14) 0.0699(10) 0.1108(14) -0.0170(9) -0.0334(11) -0.0438(9)
F3 0.1353(16) 0.0983(12) 0.176(2) -0.0453(13) -0.0826(15) -0.0409(11)
N1 0.0764(14) 0.0720(14) 0.0871(16) -0.0295(12) -0.0266(12) -0.0180(11)
N2 0.0853(15) 0.0839(15) 0.0892(16) -0.0350(13) -0.0212(13) -0.0354(13)
O1 0.0758(11) 0.0747(11) 0.0763(11) -0.0321(9) -0.0382(9) -0.0020(8)
O2 0.0688(9) 0.0575(9) 0.0634(9) -0.0254(7) -0.0270(7) -0.0090(7)
O3 0.138(2) 0.1072(17) 0.157(2) -0.0780(17) -0.0520(17) -0.0228(15)
O4 0.1306(19) 0.1172(18) 0.164(2) -0.0554(17) -0.0838(18) -0.0303(15)
O5 0.1069(15) 0.0878(13) 0.0918(14) -0.0087(11) -0.0588(12) -0.0295(11)
O6 0.0763(10) 0.0743(11) 0.0675(10) -0.0175(8) -0.0242(8) -0.0320(8)
O7 0.174(2) 0.0679(14) 0.177(3) -0.0397(15) -0.100(2) -0.0172(14)
O8 0.1114(15) 0.0922(14) 0.0943(14) -0.0280(12) -0.0507(12) -0.0270(12)
C1 0.0742(14) 0.0574(12) 0.0607(13) -0.0219(11) -0.0253(11) -0.0183(11)
C2 0.0678(13) 0.0592(12) 0.0520(12) -0.0187(10) -0.0196(10) -0.0203(10)
C3 0.0667(13) 0.0612(13) 0.0573(13) -0.0246(10) -0.0207(10) -0.0163(10)
C4 0.0748(16) 0.0730(15) 0.0879(18) -0.0383(14) -0.0332(14) -0.0041(12)
C5 0.0673(15) 0.0576(13) 0.0791(17) -0.0193(12) -0.0322(12) -0.0074(11)
C6 0.0779(16) 0.0953(19) 0.0747(17) -0.0246(15) -0.0237(13) -0.0323(14)
C7 0.113(3) 0.107(2) 0.0738(18) -0.0190(16) -0.0333(17) -0.0470(19)
C8 0.110(3) 0.0776(18) 0.110(3) -0.0035(18) -0.064(2) -0.0353(17)
C9 0.0634(16) 0.0796(19) 0.145(3) -0.018(2) -0.0455(19) -0.0115(14)
C10 0.0658(17) 0.0850(19) 0.113(2) -0.0385(17) -0.0253(16) -0.0030(13)
C11 0.096(2) 0.0728(17) 0.088(2) -0.0340(16) -0.0337(16) -0.0230(14)
C12 0.0702(14) 0.0719(15) 0.0695(15) -0.0327(12) -0.0274(12) -0.0138(11)
C13 0.0550(12) 0.0604(12) 0.0497(12) -0.0194(10) -0.0139(10) -0.0120(10)
C14 0.0509(11) 0.0573(12) 0.0452(11) -0.0157(9) -0.0072(9) -0.0172(9)
C15 0.0627(13) 0.0608(13) 0.0691(15) -0.0223(11) -0.0251(11) -0.0084(10)
C16 0.0666(14) 0.0599(13) 0.0803(16) -0.0324(12) -0.0180(12) -0.0110(11)
C17 0.0617(13) 0.0693(14) 0.0584(13) -0.0224(11) -0.0101(10) -0.0282(11)
C18 0.0549(12) 0.0656(13) 0.0476(11) -0.0116(10) -0.0131(9) -0.0235(10)
C19 0.0520(11) 0.0548(11) 0.0456(11) -0.0128(9) -0.0075(9) -0.0170(9)
C20 0.0839(17) 0.0957(18) 0.0592(14) -0.0288(13) -0.0140(12) -0.0400(15)
C21 0.0616(13) 0.0746(15) 0.0532(13) -0.0084(11) -0.0155(11) -0.0291(12)
C22 0.0498(11) 0.0638(13) 0.0508(12) -0.0097(10) -0.0099(9) -0.0226(10)
C23 0.0605(13) 0.0639(14) 0.0638(14) -0.0025(11) -0.0234(11) -0.0189(11)
C24 0.0643(14) 0.0537(12) 0.0756(16) -0.0134(11) -0.0194(12) -0.0152(10)
C25 0.0515(11) 0.0606(13) 0.0645(14) -0.0186(11) -0.0133(10) -0.0177(10)
C26 0.0524(12) 0.0597(13) 0.0650(14) -0.0145(11) -0.0227(10) -0.0110(10)
C27 0.0529(11) 0.0547(12) 0.0640(13) -0.0160(10) -0.0166(10) -0.0133(9)

loop_
_atom_type_symbol
_atom_type_description
_atom_type_scat_dispersion_real
_atom_type_scat_dispersion_imag
_atom_type_scat_source
C C 0.0033 0.0016 'International Tables Vol C Tables 4.2.6.8 and 6.1.1.4'
H H 0.0000 0.0000 'International Tables Vol C Tables 4.2.6.8 and 6.1.1.4'
N N 0.0061 0.0033 'International Tables Vol C Tables 4.2.6.8 and 6.1.1.4'
O O 0.0106 0.0060 'International Tables Vol C Tables 4.2.6.8 and 6.1.1.4'
F F 0.0171 0.0103 'International Tables Vol C Tables 4.2.6.8 and 6.1.1.4'

loop_
_geom_angle_atom_site_label_1
_geom_angle_atom_site_label_2
_geom_angle_atom_site_label_3
_geom_angle
O8 N1 O7 122.9(2)
O8 N1 C25 119.0(2)
O7 N1 C25 118.1(2)
O3 N2 O4 122.6(2)
O3 N2 C17 118.8(2)
O4 N2 C17 118.5(2)
C13 O2 C12 114.56(16)
C21 O6 C20 118.56(19)
C11 C1 C2 122.9(2)
C11 C1 C3 125.3(2)
C2 C1 C3 59.58(14)
C11 C1 H1 113.0
C2 C1 H1 113.0
C3 C1 H1 113.0
C12 C2 C3 123.8(2)
C12 C2 C1 116.75(19)
C3 C2 C1 60.74(14)
C12 C2 H2 114.8
C3 C2 H2 114.8
C1 C2 H2 114.8
C20 C3 C2 120.0(2)
C20 C3 C1 111.88(19)
C2 C3 C1 59.68(14)
C20 C3 C4 115.8(2)
C2 C3 C4 118.2(2)
C1 C3 C4 119.18(19)
C5 C4 C3 115.5(2)
C5 C4 H4A 108.4
C3 C4 H4A 108.4
C5 C4 H4B 108.4
C3 C4 H4B 108.4
H4A C4 H4B 107.5
C10 C5 C6 116.7(2)
C10 C5 C4 121.9(3)
C6 C5 C4 121.4(2)
C7 C6 C5 121.7(3)
C7 C6 H6 119.1
C5 C6 H6 119.1
C8 C7 C6 120.5(3)
C8 C7 H7 119.7
C6 C7 H7 119.7
C7 C8 C9 119.6(3)
C7 C8 H8 120.2
C9 C8 H8 120.2
C8 C9 C10 120.2(3)
C8 C9 H9 119.9
C10 C9 H9 119.9
C5 C10 C9 121.3(3)
C5 C10 H10 119.3
C9 C10 H10 119.3
F1 C11 F3 107.4(2)
F1 C11 F2 105.6(2)
F3 C11 F2 105.9(3)
F1 C11 C1 112.4(3)
F3 C11 C1 110.5(2)
F2 C11 C1 114.5(2)
O2 C12 C2 108.40(17)
O2 C12 H12A 110.0
C2 C12 H12A 110.0
O2 C12 H12B 110.0
C2 C12 H12B 110.0
H12A C12 H12B 108.4
O1 C13 O2 123.31(19)
O1 C13 C14 124.0(2)
O2 C13 C14 112.70(17)
C15 C14 C19 120.3(2)
C15 C14 C13 117.79(19)
C19 C14 C13 121.89(19)
C16 C15 C14 120.2(2)
C16 C15 H15 119.9
C14 C15 H15 119.9
C15 C16 C17 118.1(2)
C15 C16 H16 121.0
C17 C16 H16 121.0
C18 C17 C16 123.1(2)
C18 C17 N2 118.3(2)
C16 C17 N2 118.6(2)
C17 C18 C19 118.3(2)
C17 C18 H18 120.8
C19 C18 H18 120.8
C18 C19 C14 119.9(2)
C18 C19 H19 120.0
C14 C19 H19 120.0
O6 C20 C3 111.56(19)
O6 C20 H20A 109.3
C3 C20 H20A 109.3
O6 C20 H20B 109.3
C3 C20 H20B 109.3
H20A C20 H20B 108.0
O5 C21 O6 124.7(2)
O5 C21 C22 123.3(2)
O6 C21 C22 112.04(19)
C23 C22 C27 120.0(2)
C23 C22 C21 118.7(2)
C27 C22 C21 121.2(2)
C24 C23 C22 120.3(2)
C24 C23 H23 119.8
C22 C23 H23 119.8
C25 C24 C23 118.4(2)
C25 C24 H24 120.8
C23 C24 H24 120.8
C26 C25 C24 122.6(2)
C26 C25 N1 119.0(2)
C24 C25 N1 118.4(2)
C25 C26 C27 118.8(2)
C25 C26 H26 120.6
C27 C26 H26 120.6
C26 C27 C22 119.9(2)
C26 C27 H27 120.0
C22 C27 H27 120.0

loop_
_geom_bond_atom_site_label_1
_geom_bond_atom_site_label_2
_geom_bond_distance
F1 C11 1.319(3)
F2 C11 1.331(3)
F3 C11 1.329(3)
N1 O8 1.203(3)
N1 O7 1.205(3)
N1 C25 1.476(3)
N2 O3 1.197(3)
N2 O4 1.198(3)
N2 C17 1.473(3)
O1 C13 1.201(3)
O2 C13 1.330(2)
O2 C12 1.448(2)
O5 C21 1.201(3)
O6 C21 1.325(3)
O6 C20 1.449(3)
C1 C11 1.485(3)
C1 C2 1.498(3)
C1 C3 1.514(3)
C1 H1 0.9800
C2 C12 1.485(3)
C2 C3 1.497(3)
C2 H2 0.9800
C3 C20 1.491(4)
C3 C4 1.523(3)
C4 C5 1.506(3)
C4 H4A 0.9700
C4 H4B 0.9700
C5 C10 1.372(4)
C5 C6 1.382(4)
C6 C7 1.372(4)
C6 H6 0.9300
C7 C8 1.345(5)
C7 H7 0.9300
C8 C9 1.359(5)
C8 H8 0.9300
C9 C10 1.385(4)
C9 H9 0.9300
C10 H10 0.9300
C12 H12A 0.9700
C12 H12B 0.9700
C13 C14 1.487(3)
C14 C15 1.381(3)
C14 C19 1.384(3)
C15 C16 1.373(3)
C15 H15 0.9300
C16 C17 1.375(3)
C16 H16 0.9300
C17 C18 1.367(3)
C18 C19 1.377(3)
C18 H18 0.9300
C19 H19 0.9300
C20 H20A 0.9700
C20 H20B 0.9700
C21 C22 1.490(3)
C22 C23 1.378(3)
C22 C27 1.386(3)
C23 C24 1.377(3)
C23 H23 0.9300
C24 C25 1.370(3)
C24 H24 0.9300
C25 C26 1.364(3)
C26 C27 1.378(3)
C26 H26 0.9300
C27 H27 0.9300

loop_
_geom_torsion_atom_site_label_1
_geom_torsion_atom_site_label_2
_geom_torsion_atom_site_label_3
_geom_torsion_atom_site_label_4
_geom_torsion
C11 C1 C2 C12 -129.7(3)
C3 C1 C2 C12 115.6(2)
C11 C1 C2 C3 114.7(3)
C12 C2 C3 C20 -4.9(3)
C1 C2 C3 C20 99.3(2)
C12 C2 C3 C1 -104.2(2)
C12 C2 C3 C4 146.7(2)
C1 C2 C3 C4 -109.1(2)
C11 C1 C3 C20 136.2(3)
C2 C1 C3 C20 -112.9(2)
C11 C1 C3 C2 -110.9(3)
C11 C1 C3 C4 -3.3(4)
C2 C1 C3 C4 107.5(2)
C20 C3 C4 C5 62.6(3)
C2 C3 C4 C5 -90.2(3)
C1 C3 C4 C5 -159.3(2)
C3 C4 C5 C10 -112.3(3)
C3 C4 C5 C6 70.3(3)
C10 C5 C6 C7 0.3(4)
C4 C5 C6 C7 177.8(3)
C5 C6 C7 C8 -0.9(5)
C6 C7 C8 C9 1.2(5)
C7 C8 C9 C10 -0.9(5)
C6 C5 C10 C9 0.0(4)
C4 C5 C10 C9 -177.5(3)
C8 C9 C10 C5 0.3(5)
C2 C1 C11 F1 -139.8(2)
C3 C1 C11 F1 -66.1(3)
C2 C1 C11 F3 100.3(3)
C3 C1 C11 F3 174.0(2)
C2 C1 C11 F2 -19.2(4)
C3 C1 C11 F2 54.4(4)
C13 O2 C12 C2 176.79(19)
C3 C2 C12 O2 -80.9(3)
C1 C2 C12 O2 -152.2(2)
C12 O2 C13 O1 3.2(3)
C12 O2 C13 C14 -175.82(18)
O1 C13 C14 C15 4.5(3)
O2 C13 C14 C15 -176.53(19)
O1 C13 C14 C19 -174.7(2)
O2 C13 C14 C19 4.4(3)
C19 C14 C15 C16 -0.6(3)
C13 C14 C15 C16 -179.7(2)
C14 C15 C16 C17 0.8(4)
C15 C16 C17 C18 -0.3(4)
C15 C16 C17 N2 -179.4(2)
O3 N2 C17 C18 -174.0(3)
O4 N2 C17 C18 2.3(4)
O3 N2 C17 C16 5.1(4)
O4 N2 C17 C16 -178.6(3)
C16 C17 C18 C19 -0.3(3)
N2 C17 C18 C19 178.75(19)
C17 C18 C19 C14 0.5(3)
C15 C14 C19 C18 0.0(3)
C13 C14 C19 C18 179.06(19)
C21 O6 C20 C3 -125.0(2)
C2 C3 C20 O6 83.1(3)
C1 C3 C20 O6 149.8(2)
C4 C3 C20 O6 -69.2(3)
C20 O6 C21 O5 1.5(4)
C20 O6 C21 C22 -179.86(19)
O5 C21 C22 C23 -0.6(4)
O6 C21 C22 C23 -179.3(2)
O5 C21 C22 C27 176.6(2)
O6 C21 C22 C27 -2.1(3)
C27 C22 C23 C24 -0.7(3)
C21 C22 C23 C24 176.5(2)
C22 C23 C24 C25 -0.1(4)
C23 C24 C25 C26 0.2(4)
C23 C24 C25 N1 -178.2(2)
O8 N1 C25 C26 -7.3(4)
O7 N1 C25 C26 170.8(3)
O8 N1 C25 C24 171.3(2)
O7 N1 C25 C24 -10.7(4)
C24 C25 C26 C27 0.4(4)
N1 C25 C26 C27 178.9(2)
C25 C26 C27 C22 -1.2(3)
C23 C22 C27 C26 1.4(3)
C21 C22 C27 C26 -175.8(2)
